data_1521524
loop_
_publ_author_name
'Lissner, F.'
'Schleid, T.'

_publ_section_title
;
 Sm2 S Cl4: ein Sulfidchlorid des dreiwertigen Samariums mit anti-(Si
 S2)-analogen Ketten (1/infinite)((S Sm4/2)(4+))
;
_journal_name_full 'Zeitschrift fuer Anorganische und Allgemeine Chemie'
_journal_page_first 1507
_journal_page_last 1511
_journal_volume 625
_journal_year 1999
_chemical_formula_sum 'Cl4 S Sm2'
_chemical_name_systematic 'Sm2 S Cl4'
_space_group_IT_number 15
_symmetry_space_group_name_Hall '-C 2yc'
_symmetry_space_group_name_H-M 'C 1 2/c 1'
_cell_angle_alpha 90
_cell_angle_beta 98.057
_cell_angle_gamma 90
_cell_formula_units_Z 4
_cell_length_a 15.198
_cell_length_b 6.3943
_cell_length_c 7.0218
_cell_volume 675.647
_citation_journal_id_ASTM ZAACAB
_cod_data_source_file Lissner_ZAACAB_1999_807.cif
_cod_data_source_block Cl4S1Sm2
_cod_original_cell_volume 675.6469
_cod_original_formula_sum 'Cl4 S1 Sm2'
_cod_database_code 1521524

loop_
_symmetry_equiv_pos_as_xyz
x,y,z
-x,y,-z+1/2
-x,-y,-z
x,-y,z-1/2
x+1/2,y+1/2,z
-x+1/2,y+1/2,-z+1/2
-x+1/2,-y+1/2,-z
x+1/2,-y+1/2,z-1/2

loop_
_atom_site_label
_atom_site_type_symbol
_atom_site_fract_x
_atom_site_fract_y
_atom_site_fract_z
_atom_site_occupancy
_atom_site_U_iso_or_equiv
S1 S-2 0 0.9336 0.25 1 0.0
Cl2 Cl-1 0.41125 0.8936 0.0752 1 0.0
Cl1 Cl-1 0.22051 0.9189 0.3193 1 0.0
Sm1 Sm+3 0.10749 0.2074 0.07804 1 0.0
